data_4125502
loop_
_publ_author_name
'Karak, Suvendu'
'Kandambeth, Sharath'
'Biswal, Bishnu P.'
'Sasmal, Himadri Sekhar'
'Kumar, Sushil'
'Pachfule, Pradip'
'Banerjee, Rahul'

_publ_section_title
;
 Constructing Ultraporous Covalent Organic Frameworks in Seconds via an
 Organic Terracotta Process.
;
_journal_issue 5
_journal_name_full 'Journal of the American Chemical Society'
_journal_page_first 1856
_journal_page_last 1862
_journal_paper_doi 10.1021/jacs.6b08815
_journal_volume 139
_journal_year 2017
_chemical_formula_moiety 'C7 H7 O3 S, C6 H8 N3 O2'
_chemical_formula_sum 'C13 H15 N3 O5 S'
_chemical_formula_weight 325.34
_space_group_crystal_system orthorhombic
_space_group_IT_number 19
_space_group_name_Hall 'P 2ac 2ab'
_space_group_name_H-M_alt 'P 21 21 21'
_symmetry_space_group_name_Hall 'P 2ac 2ab'
_symmetry_space_group_name_H-M 'P 21 21 21'
_atom_sites_solution_hydrogens geom
_audit_creation_method SHELXL-2016/4
_cell_angle_alpha 90
_cell_angle_beta 90
_cell_angle_gamma 90
_cell_formula_units_Z 4
_cell_length_a 6.7115(2)
_cell_length_b 12.5511(3)
_cell_length_c 17.2878(5)
_cell_measurement_reflns_used 2193
_cell_measurement_temperature 293(2)
_cell_measurement_theta_max 25.00
_cell_measurement_theta_min 3.30
_cell_volume 1456.27(7)
_computing_structure_refinement 'SHELXL-2016/4 (Sheldrick, 2016)'
_diffrn_ambient_temperature 293(2)
_diffrn_measured_fraction_theta_full 0.998
_diffrn_measured_fraction_theta_max 0.997
_diffrn_measurement_device_type 'Supernova (Mo)X-Ray Source'
_diffrn_measurement_method '\w scans'
_diffrn_radiation_type MoK\a
_diffrn_radiation_wavelength 0.71073
_diffrn_reflns_av_R_equivalents 0.0322
_diffrn_reflns_av_unetI/netI 0.0413
_diffrn_reflns_Laue_measured_fraction_full 0.998
_diffrn_reflns_Laue_measured_fraction_max 0.997
_diffrn_reflns_limit_h_max 7
_diffrn_reflns_limit_h_min -7
_diffrn_reflns_limit_k_max 14
_diffrn_reflns_limit_k_min -13
_diffrn_reflns_limit_l_max 20
_diffrn_reflns_limit_l_min -10
_diffrn_reflns_number 3804
_diffrn_reflns_point_group_measured_fraction_full 0.861
_diffrn_reflns_point_group_measured_fraction_max 0.861
_diffrn_reflns_theta_full 24.997
_diffrn_reflns_theta_max 24.997
_diffrn_reflns_theta_min 3.256
_diffrn_source 'micro-focus sealed X-ray tube'
_exptl_absorpt_coefficient_mu 0.251
_exptl_absorpt_correction_T_max 0.950
_exptl_absorpt_correction_T_min 0.936
_exptl_absorpt_correction_type multi-scan
_exptl_absorpt_process_details Crysalispro
_exptl_crystal_colour orange
_exptl_crystal_density_diffrn 1.484
_exptl_crystal_description block
_exptl_crystal_F_000 680
_exptl_crystal_size_max 0.260
_exptl_crystal_size_mid 0.220
_exptl_crystal_size_min 0.200
_refine_diff_density_max 0.180
_refine_diff_density_min -0.277
_refine_diff_density_rms 0.052
_refine_ls_abs_structure_details
;
 Flack x determined using 641 quotients [(I+)-(I-)]/[(I+)+(I-)]
 (Parsons, Flack and Wagner, Acta Cryst. B69 (2013) 249-259).
;
_refine_ls_abs_structure_Flack -0.05(8)
_refine_ls_extinction_method none
_refine_ls_goodness_of_fit_ref 1.047
_refine_ls_hydrogen_treatment constr
_refine_ls_matrix_type full
_refine_ls_number_parameters 200
_refine_ls_number_reflns 2193
_refine_ls_number_restraints 0
_refine_ls_restrained_S_all 1.047
_refine_ls_R_factor_all 0.0380
_refine_ls_R_factor_gt 0.0357
_refine_ls_shift/su_max 0.001
_refine_ls_shift/su_mean 0.000
_refine_ls_structure_factor_coef Fsqd
_refine_ls_weighting_details 'w=1/[\s^2^(Fo^2^)+(0.0536P)^2^+0.4196P] where P=(Fo^2^+2Fc^2^)/3'
_refine_ls_weighting_scheme calc
_refine_ls_wR_factor_gt 0.0966
_refine_ls_wR_factor_ref 0.0983
_reflns_Friedel_coverage 0.474
_reflns_Friedel_fraction_full 0.668
_reflns_Friedel_fraction_max 0.668
_reflns_number_gt 2069
_reflns_number_total 2193
_reflns_threshold_expression 'I > 2\s(I)'
_cod_data_source_file ja6b08815_si_002.cif
_cod_data_source_block PTSA-Pa-NO2
_cod_depositor_comments 'Adding full bibliography for 4125492--4125502.cif.'
_cod_database_code 4125502
_shelx_shelxl_version_number 2016/4
_shelx_space_group_comment
;
The symmetry employed for this shelxl refinement is uniquely defined
by the following loop, which should always be used as a source of
symmetry information in preference to the above space-group names.
They are only intended as comments.
;
_shelx_estimated_absorpt_t_min 0.938
_shelx_estimated_absorpt_t_max 0.952

loop_
_space_group_symop_operation_xyz
'x, y, z'
'-x+1/2, -y, z+1/2'
'x+1/2, -y+1/2, -z'
'-x, y+1/2, -z+1/2'

loop_
_atom_site_label
_atom_site_type_symbol
_atom_site_fract_x
_atom_site_fract_y
_atom_site_fract_z
_atom_site_U_iso_or_equiv
_atom_site_adp_type
_atom_site_occupancy
_atom_site_site_symmetry_order
_atom_site_calc_flag
_atom_site_refinement_flags_posn
_atom_site_refinement_flags_adp
C1 C 0.8588(8) 0.2258(3) 0.6012(3) 0.0623(12) Uani 1 1 d . .
H1A H 0.794944 0.183163 0.640081 0.093 Uiso 1 1 calc R U
H1B H 0.887146 0.182621 0.556764 0.093 Uiso 1 1 calc R U
H1C H 0.980911 0.254278 0.621506 0.093 Uiso 1 1 calc R U
C2 C 0.7229(6) 0.3161(3) 0.5783(2) 0.0399(9) Uani 1 1 d . .
C3 C 0.7812(5) 0.3891(3) 0.5229(2) 0.0424(8) Uani 1 1 d . .
H3 H 0.905102 0.381720 0.499443 0.051 Uiso 1 1 calc R U
C4 C 0.6603(5) 0.4724(3) 0.5018(2) 0.0363(8) Uani 1 1 d . .
H4 H 0.702501 0.520667 0.464491 0.044 Uiso 1 1 calc R U
C5 C 0.4756(5) 0.4844(2) 0.53621(18) 0.0296(7) Uani 1 1 d . .
C6 C 0.4132(6) 0.4117(3) 0.59075(19) 0.0375(8) Uani 1 1 d . .
H6 H 0.288518 0.418836 0.613622 0.045 Uiso 1 1 calc R U
C7 C 0.5360(6) 0.3285(3) 0.6113(2) 0.0424(9) Uani 1 1 d . .
H7 H 0.492778 0.279644 0.648152 0.051 Uiso 1 1 calc R U
C8 C 0.8183(5) 0.4530(3) 0.75926(18) 0.0305(7) Uani 1 1 d . .
C9 C 0.8731(5) 0.5248(3) 0.70087(19) 0.0326(7) Uani 1 1 d . .
H9 H 0.995907 0.518447 0.676356 0.039 Uiso 1 1 calc R U
C10 C 0.7455(5) 0.6036(3) 0.68058(17) 0.0304(7) Uani 1 1 d . .
C11 C 0.5636(5) 0.6153(3) 0.7187(2) 0.0359(8) Uani 1 1 d . .
H11 H 0.478131 0.670560 0.705075 0.043 Uiso 1 1 calc R U
C12 C 0.5114(5) 0.5464(3) 0.77544(19) 0.0381(8) Uani 1 1 d . .
H12 H 0.390112 0.556134 0.800480 0.046 Uiso 1 1 calc R U
C13 C 0.6344(5) 0.4601(3) 0.79823(18) 0.0304(7) Uani 1 1 d . .
N1 N 0.5702(4) 0.3930(2) 0.85305(16) 0.0411(7) Uani 1 1 d . .
H1D H 0.643538 0.340256 0.867127 0.049 Uiso 1 1 calc R U
H1E H 0.455658 0.402679 0.874198 0.049 Uiso 1 1 calc R U
N2 N 0.7945(4) 0.6736(2) 0.61566(15) 0.0338(6) Uani 1 1 d . .
H2A H 0.690248 0.678251 0.584044 0.041 Uiso 1 1 calc R U
H2B H 0.898260 0.647124 0.590005 0.041 Uiso 1 1 calc R U
H2C H 0.824926 0.738165 0.633458 0.041 Uiso 1 1 calc R U
N3 N 0.9551(5) 0.3687(2) 0.77529(16) 0.0381(7) Uani 1 1 d . .
O1 O 0.4314(4) 0.68922(18) 0.53794(16) 0.0462(7) Uani 1 1 d . .
O2 O 0.3095(4) 0.5944(2) 0.42784(13) 0.0495(7) Uani 1 1 d . .
O3 O 0.1371(4) 0.5799(2) 0.54956(18) 0.0549(8) Uani 1 1 d . .
O4 O 0.8976(4) 0.2921(2) 0.81417(16) 0.0554(8) Uani 1 1 d . .
O5 O 1.1253(4) 0.3724(2) 0.74947(16) 0.0532(7) Uani 1 1 d . .
S1 S 0.32546(12) 0.59519(6) 0.51120(4) 0.0307(2) Uani 1 1 d . .

loop_
_atom_site_aniso_label
_atom_site_aniso_U_11
_atom_site_aniso_U_22
_atom_site_aniso_U_33
_atom_site_aniso_U_23
_atom_site_aniso_U_13
_atom_site_aniso_U_12
C1 0.073(3) 0.050(2) 0.064(3) -0.003(2) 0.000(2) 0.021(2)
C2 0.049(2) 0.0350(17) 0.0354(18) -0.0066(15) -0.0002(18) 0.0075(17)
C3 0.0368(18) 0.0430(18) 0.047(2) -0.0118(17) 0.0070(17) 0.0024(16)
C4 0.0388(18) 0.0362(16) 0.0338(16) 0.0009(14) 0.0086(17) -0.0041(15)
C5 0.0321(16) 0.0292(15) 0.0275(15) -0.0014(13) -0.0026(15) -0.0037(13)
C6 0.0411(18) 0.0346(16) 0.0368(17) 0.0030(15) 0.0098(15) -0.0018(17)
C7 0.057(2) 0.0321(16) 0.0384(19) 0.0079(16) 0.0040(18) 0.0011(18)
C8 0.0298(16) 0.0319(15) 0.0298(15) 0.0018(13) -0.0044(15) 0.0014(15)
C9 0.0263(16) 0.0403(17) 0.0311(16) 0.0037(14) -0.0012(14) -0.0030(15)
C10 0.0347(16) 0.0279(15) 0.0285(15) -0.0005(14) -0.0053(13) -0.0041(15)
C11 0.0366(18) 0.0310(17) 0.0400(18) -0.0019(15) -0.0019(15) 0.0050(15)
C12 0.0327(18) 0.0430(18) 0.0386(18) -0.0048(17) 0.0033(16) 0.0046(16)
C13 0.0327(17) 0.0333(16) 0.0250(15) -0.0036(13) -0.0009(14) -0.0047(15)
N1 0.0409(16) 0.0466(17) 0.0358(15) 0.0089(14) 0.0074(14) -0.0029(15)
N2 0.0327(15) 0.0303(13) 0.0383(15) 0.0046(12) -0.0080(13) -0.0063(12)
N3 0.0387(17) 0.0441(16) 0.0316(15) 0.0087(13) -0.0046(13) 0.0065(15)
O1 0.0441(14) 0.0299(12) 0.0647(17) 0.0001(12) -0.0209(14) -0.0014(11)
O2 0.0599(17) 0.0574(15) 0.0313(12) 0.0058(12) -0.0122(13) 0.0059(16)
O3 0.0347(14) 0.0528(15) 0.0771(19) 0.0214(14) 0.0144(13) 0.0062(12)
O4 0.0518(16) 0.0511(16) 0.0634(17) 0.0257(14) 0.0001(15) 0.0086(14)
O5 0.0340(14) 0.0712(18) 0.0543(16) 0.0163(14) 0.0062(12) 0.0153(13)
S1 0.0282(4) 0.0321(4) 0.0318(4) 0.0051(3) -0.0039(3) -0.0042(3)

loop_
_atom_type_symbol
_atom_type_description
_atom_type_scat_dispersion_real
_atom_type_scat_dispersion_imag
_atom_type_scat_source
C C 0.0033 0.0016 'International Tables Vol C Tables 4.2.6.8 and 6.1.1.4'
H H 0.0000 0.0000 'International Tables Vol C Tables 4.2.6.8 and 6.1.1.4'
N N 0.0061 0.0033 'International Tables Vol C Tables 4.2.6.8 and 6.1.1.4'
O O 0.0106 0.0060 'International Tables Vol C Tables 4.2.6.8 and 6.1.1.4'
S S 0.1246 0.1234 'International Tables Vol C Tables 4.2.6.8 and 6.1.1.4'

loop_
_geom_angle_atom_site_label_1
_geom_angle_atom_site_label_2
_geom_angle_atom_site_label_3
_geom_angle
C2 C1 H1A 109.5
C2 C1 H1B 109.5
H1A C1 H1B 109.5
C2 C1 H1C 109.5
H1A C1 H1C 109.5
H1B C1 H1C 109.5
C3 C2 C7 117.9(3)
C3 C2 C1 120.6(4)
C7 C2 C1 121.5(4)
C4 C3 C2 121.4(3)
C4 C3 H3 119.3
C2 C3 H3 119.3
C3 C4 C5 119.9(3)
C3 C4 H4 120.0
C5 C4 H4 120.0
C6 C5 C4 119.7(3)
C6 C5 S1 120.9(3)
C4 C5 S1 119.4(2)
C5 C6 C7 119.8(3)
C5 C6 H6 120.1
C7 C6 H6 120.1
C6 C7 C2 121.3(3)
C6 C7 H7 119.4
C2 C7 H7 119.4
C9 C8 C13 122.3(3)
C9 C8 N3 116.5(3)
C13 C8 N3 121.1(3)
C10 C9 C8 119.3(3)
C10 C9 H9 120.4
C8 C9 H9 120.4
C9 C10 C11 120.6(3)
C9 C10 N2 119.7(3)
C11 C10 N2 119.7(3)
C12 C11 C10 120.1(3)
C12 C11 H11 120.0
C10 C11 H11 120.0
C11 C12 C13 122.6(3)
C11 C12 H12 118.7
C13 C12 H12 118.7
N1 C13 C8 125.5(3)
N1 C13 C12 119.3(3)
C8 C13 C12 115.1(3)
C13 N1 H1D 120.0
C13 N1 H1E 120.0
H1D N1 H1E 120.0
C10 N2 H2A 109.5
C10 N2 H2B 109.5
H2A N2 H2B 109.5
C10 N2 H2C 109.5
H2A N2 H2C 109.5
H2B N2 H2C 109.5
O5 N3 O4 121.2(3)
O5 N3 C8 120.0(3)
O4 N3 C8 118.8(3)
O3 S1 O2 113.16(18)
O3 S1 O1 113.01(17)
O2 S1 O1 111.06(17)
O3 S1 C5 106.41(16)
O2 S1 C5 106.26(16)
O1 S1 C5 106.37(14)

loop_
_geom_bond_atom_site_label_1
_geom_bond_atom_site_label_2
_geom_bond_distance
C1 C2 1.508(5)
C1 H1A 0.9600
C1 H1B 0.9600
C1 H1C 0.9600
C2 C3 1.381(5)
C2 C7 1.387(5)
C3 C4 1.372(5)
C3 H3 0.9300
C4 C5 1.383(5)
C4 H4 0.9300
C5 C6 1.377(5)
C5 S1 1.771(3)
C6 C7 1.377(5)
C6 H6 0.9300
C7 H7 0.9300
C8 C9 1.402(5)
C8 C13 1.408(5)
C8 N3 1.429(4)
C9 C10 1.354(5)
C9 H9 0.9300
C10 C11 1.395(5)
C10 N2 1.463(4)
C11 C12 1.354(5)
C11 H11 0.9300
C12 C13 1.419(5)
C12 H12 0.9300
C13 N1 1.339(4)
N1 H1D 0.8600
N1 H1E 0.8600
N2 H2A 0.8900
N2 H2B 0.8900
N2 H2C 0.8900
N3 O5 1.227(4)
N3 O4 1.235(4)
O1 S1 1.453(2)
O2 S1 1.445(2)
O3 S1 1.441(3)

loop_
_geom_torsion_atom_site_label_1
_geom_torsion_atom_site_label_2
_geom_torsion_atom_site_label_3
_geom_torsion_atom_site_label_4
_geom_torsion
C7 C2 C3 C4 0.9(5)
C1 C2 C3 C4 -179.3(3)
C2 C3 C4 C5 0.0(5)
C3 C4 C5 C6 -0.8(5)
C3 C4 C5 S1 177.5(3)
C4 C5 C6 C7 0.8(5)
S1 C5 C6 C7 -177.5(3)
C5 C6 C7 C2 0.1(5)
C3 C2 C7 C6 -1.0(5)
C1 C2 C7 C6 179.3(4)
C13 C8 C9 C10 -0.4(5)
N3 C8 C9 C10 177.0(3)
C8 C9 C10 C11 1.8(5)
C8 C9 C10 N2 -175.2(3)
C9 C10 C11 C12 -1.3(5)
N2 C10 C11 C12 175.7(3)
C10 C11 C12 C13 -0.7(5)
C9 C8 C13 N1 178.3(3)
N3 C8 C13 N1 1.1(5)
C9 C8 C13 C12 -1.5(5)
N3 C8 C13 C12 -178.7(3)
C11 C12 C13 N1 -177.8(3)
C11 C12 C13 C8 2.0(5)
C9 C8 N3 O5 13.3(5)
C13 C8 N3 O5 -169.3(3)
C9 C8 N3 O4 -165.5(3)
C13 C8 N3 O4 11.9(5)
C6 C5 S1 O3 -7.6(3)
C4 C5 S1 O3 174.1(3)
C6 C5 S1 O2 -128.4(3)
C4 C5 S1 O2 53.3(3)
C6 C5 S1 O1 113.2(3)
C4 C5 S1 O1 -65.1(3)
